data_4024898
loop_
_publ_author_name
'Junro Yoshino'
'Naokazu Kano'
'Takayuki Kawashima'

_publ_contact_author_address
;
Department of Chemistry, Graduate School of Science,
The University of Tokyo,
7-3-1 Hongo, Bunkyo-ku, Tokyo, 113-0033, Japan
;
_publ_contact_author_email kano@chem.s.u-tokyo.ac.jp
_publ_contact_author_fax +81-5800-6899
_publ_contact_author_name 'Naokazu Kano'
_publ_contact_author_phone +81-5841-4341
_publ_section_title
;
Fluorescence Properties of Simple N-Substituted Aldimines with a B-N
Interaction and Their Fluorescence Quenching by a Cyanide Ion
;
_journal_name_full 'Journal of Organic Chemistry'
_journal_page_first 7496
_journal_page_last 7503
_journal_paper_doi 10.1021/jo901733b
_journal_volume 74
_journal_year 2009
_chemical_formula_moiety 'C31 H13 B F10 N2'
_chemical_formula_sum 'C31 H13 B F10 N2'
_chemical_formula_weight 614.24
_chemical_name_systematic
; 
 ? 
;
_space_group_IT_number 2
_symmetry_cell_setting triclinic
_symmetry_space_group_name_Hall '-P 1'
_symmetry_space_group_name_H-M 'P -1'
_atom_sites_solution_hydrogens geom
_atom_sites_solution_primary direct
_atom_sites_solution_secondary difmap
_audit_creation_method SHELXL-97
_cell_angle_alpha 72.988(13)
_cell_angle_beta 74.807(13)
_cell_angle_gamma 77.869(14)
_cell_formula_units_Z 2
_cell_length_a 10.028(3)
_cell_length_b 10.847(4)
_cell_length_c 12.469(4)
_cell_measurement_reflns_used 2995
_cell_measurement_temperature 120(2)
_cell_measurement_theta_max 27.4835
_cell_measurement_theta_min 3.0312
_cell_volume 1238.5(7)
_computing_cell_refinement 'CrystalClear (Rigaku Corp., 2000)'
_computing_data_collection 'CrystalClear (Rigaku Corp., 2000)'
_computing_data_reduction 'CrystalClear (Rigaku Corp., 2000)'
_computing_structure_refinement 'SHELXL-97 (Sheldrick, 1997)'
_computing_structure_solution 'SHELXS-97 (Sheldrick, 1990)'
_diffrn_ambient_temperature 120(2)
_diffrn_detector_area_resol_mean 14.5666
_diffrn_measured_fraction_theta_full 0.975
_diffrn_measured_fraction_theta_max 0.975
_diffrn_measurement_details
;
scan:
    Number of images: 720
               Slice: -70.0000 - 110.0000
         Image width: 0.2500
            Exp time: 27.0000
       Rotation axis: Omega
               Omega: 0.0000
                 Chi: 45.0000
                 Phi: 0.0000
                 XTD: 45.0505
              2theta: 19.5133
scan:
    Number of images: 720
               Slice: -70.0000 - 110.0000
         Image width: 0.2500
            Exp time: 27.0000
       Rotation axis: Omega
               Omega: 0.0000
                 Chi: 45.0000
                 Phi: 90.0000
                 XTD: 45.0505
              2theta: 19.5133

;
_diffrn_measurement_device
;
Mercury CCD (2x2 bin mode)
;
_diffrn_measurement_device_details
;
AFC8: Eulerian 3-circle
;
_diffrn_measurement_method dtprofit.ref
_diffrn_orient_matrix_type d*Trek
_diffrn_orient_matrix_UB_11 0.0951
_diffrn_orient_matrix_UB_12 0.0091
_diffrn_orient_matrix_UB_13 -0.0422
_diffrn_orient_matrix_UB_21 -0.0492
_diffrn_orient_matrix_UB_22 0.0544
_diffrn_orient_matrix_UB_23 -0.0642
_diffrn_orient_matrix_UB_31 0.0061
_diffrn_orient_matrix_UB_32 0.0494
_diffrn_orient_matrix_UB_33 0.0700
_diffrn_radiation_detector CCD
_diffrn_radiation_monochromator graphite
_diffrn_radiation_source 'fine-focus sealed tube'
_diffrn_radiation_type MoK\a
_diffrn_radiation_wavelength 0.71070
_diffrn_reflns_av_R_equivalents 0.0290
_diffrn_reflns_av_sigmaI/netI 0.0745
_diffrn_reflns_limit_h_max 11
_diffrn_reflns_limit_h_min -10
_diffrn_reflns_limit_k_max 12
_diffrn_reflns_limit_k_min -8
_diffrn_reflns_limit_l_max 14
_diffrn_reflns_limit_l_min -14
_diffrn_reflns_number 8109
_diffrn_reflns_reduction_process 'Lp corrections applied'
_diffrn_reflns_theta_full 25.01
_diffrn_reflns_theta_max 25.01
_diffrn_reflns_theta_min 3.03
_exptl_absorpt_coefficient_mu 0.149
_exptl_absorpt_correction_T_max 0.9852
_exptl_absorpt_correction_T_min 0.9707
_exptl_absorpt_correction_type multi-scan
_exptl_absorpt_process_details
;
Jacobson, R. (1998) private communication
;
_exptl_crystal_colour Yellow
_exptl_crystal_density_diffrn 1.647
_exptl_crystal_density_method 'not measured'
_exptl_crystal_description Block
_exptl_crystal_F_000 616
_exptl_crystal_size_max 0.25
_exptl_crystal_size_mid 0.10
_exptl_crystal_size_min 0.10
_refine_diff_density_max 0.262
_refine_diff_density_min -0.227
_refine_diff_density_rms 0.051
_refine_ls_extinction_method none
_refine_ls_goodness_of_fit_ref 0.948
_refine_ls_hydrogen_treatment riding
_refine_ls_matrix_type full
_refine_ls_number_parameters 397
_refine_ls_number_reflns 4252
_refine_ls_number_restraints 0
_refine_ls_restrained_S_all 0.948
_refine_ls_R_factor_all 0.0590
_refine_ls_R_factor_gt 0.0367
_refine_ls_shift/su_max 0.001
_refine_ls_shift/su_mean 0.000
_refine_ls_structure_factor_coef Fsqd
_refine_ls_weighting_details 'calc w=1/[\s^2^(Fo^2^)+(0.0248P)^2^+0.0000P] where P=(Fo^2^+2Fc^2^)/3'
_refine_ls_weighting_scheme calc
_refine_ls_wR_factor_gt 0.0765
_refine_ls_wR_factor_ref 0.0862
_reflns_number_gt 2879
_reflns_number_total 4252
_reflns_threshold_expression >2sigma(I)
_cod_data_source_file jo901733b_si_008.cif
_cod_data_source_block 9
_cod_depositor_comments
;
The following automatic conversions were performed:
'_exptl_absorpt_correction_type' value 'Multi-scan' changed to
'multi-scan' according to
'/home/saulius/struct/CIF-dictionaries/cif_core.dic' dictionary named
'cif_core.dic' version 2.4.1 from 2010-06-29.

Automatic conversion script
Id: cif_fix_enum 1527 2010-12-29 10:47:43Z saulius 
;
_cod_database_code 4024898

loop_
_symmetry_equiv_pos_as_xyz
'x, y, z'
'-x, -y, -z'

loop_
_atom_site_label
_atom_site_type_symbol
_atom_site_fract_x
_atom_site_fract_y
_atom_site_fract_z
_atom_site_U_iso_or_equiv
_atom_site_adp_type
_atom_site_occupancy
_atom_site_symmetry_multiplicity
_atom_site_calc_flag
_atom_site_refinement_flags
_atom_site_disorder_assembly
_atom_site_disorder_group
B1 B 0.0477(2) 0.2215(2) 0.7940(2) 0.0185(6) Uani 1 1 d . . .
C1 C 0.10180(19) 0.2750(2) 0.88015(18) 0.0178(5) Uani 1 1 d . . .
C2 C 0.15853(19) 0.2112(2) 0.97536(18) 0.0212(5) Uani 1 1 d . . .
H1 H 0.1615 0.1196 1.0046 0.025 Uiso 1 1 calc R . .
C3 C 0.2112(2) 0.2814(2) 1.02809(19) 0.0255(5) Uani 1 1 d . . .
H2 H 0.2481 0.2370 1.0943 0.031 Uiso 1 1 calc R . .
C4 C 0.2110(2) 0.4157(2) 0.98601(19) 0.0266(5) Uani 1 1 d . . .
H3 H 0.2484 0.4616 1.0229 0.032 Uiso 1 1 calc R . .
C5 C 0.1559(2) 0.4820(2) 0.89011(18) 0.0220(5) Uani 1 1 d . . .
H4 H 0.1539 0.5735 0.8606 0.026 Uiso 1 1 calc R . .
C6 C 0.1038(2) 0.4100(2) 0.83864(18) 0.0182(5) Uani 1 1 d . . .
C7 C 0.04648(19) 0.4576(2) 0.73768(18) 0.0191(5) Uani 1 1 d . . .
H5 H 0.0301 0.5472 0.6995 0.023 Uiso 1 1 calc R . .
N1 N 0.01950(16) 0.36484(16) 0.70433(14) 0.0175(4) Uani 1 1 d . . .
N2 N -0.06508(16) 0.39808(16) 0.62405(14) 0.0183(4) Uani 1 1 d . . .
C8 C -0.2101(2) 0.43956(19) 0.65934(18) 0.0188(5) Uani 1 1 d . . .
C9 C -0.2772(2) 0.5088(2) 0.74003(18) 0.0235(5) Uani 1 1 d . . .
H6 H -0.2265 0.5372 0.7807 0.028 Uiso 1 1 calc R . .
C10 C -0.4216(2) 0.5352(2) 0.7592(2) 0.0307(6) Uani 1 1 d . . .
H7 H -0.4712 0.5824 0.8144 0.037 Uiso 1 1 calc R . .
C11 C -0.4945(2) 0.4941(2) 0.6994(2) 0.0330(6) Uani 1 1 d . . .
H8 H -0.5935 0.5133 0.7146 0.040 Uiso 1 1 calc R . .
C12 C -0.4269(2) 0.4256(2) 0.6180(2) 0.0284(6) Uani 1 1 d . . .
H9 H -0.4781 0.3980 0.5772 0.034 Uiso 1 1 calc R . .
C13 C -0.2817(2) 0.3983(2) 0.59725(18) 0.0215(5) Uani 1 1 d . . .
C14 C -0.1791(2) 0.32677(19) 0.52228(18) 0.0190(5) Uani 1 1 d . . .
C15 C -0.1883(2) 0.2665(2) 0.44116(19) 0.0246(5) Uani 1 1 d . . .
H10 H -0.2760 0.2685 0.4246 0.029 Uiso 1 1 calc R . .
C16 C -0.0680(2) 0.2034(2) 0.38482(19) 0.0276(6) Uani 1 1 d . . .
H11 H -0.0734 0.1601 0.3303 0.033 Uiso 1 1 calc R . .
C17 C 0.0617(2) 0.2027(2) 0.40727(19) 0.0250(5) Uani 1 1 d . . .
H12 H 0.1432 0.1584 0.3679 0.030 Uiso 1 1 calc R . .
C18 C 0.0738(2) 0.26492(19) 0.48548(18) 0.0203(5) Uani 1 1 d . . .
H13 H 0.1623 0.2666 0.4989 0.024 Uiso 1 1 calc R . .
C19 C -0.0474(2) 0.32470(19) 0.54357(17) 0.0182(5) Uani 1 1 d . . .
C20 C -0.1058(2) 0.17440(19) 0.83335(17) 0.0169(5) Uani 1 1 d . . .
C21 C -0.2122(2) 0.2224(2) 0.91457(18) 0.0193(5) Uani 1 1 d . . .
C22 C -0.3487(2) 0.1986(2) 0.94019(19) 0.0244(5) Uani 1 1 d . . .
C23 C -0.3849(2) 0.1256(2) 0.88289(19) 0.0235(5) Uani 1 1 d . . .
C24 C -0.2848(2) 0.0745(2) 0.80223(18) 0.0203(5) Uani 1 1 d . . .
C25 C -0.1500(2) 0.10047(19) 0.77937(17) 0.0177(5) Uani 1 1 d . . .
F1 F -0.18588(11) 0.30153(11) 0.96955(10) 0.0255(3) Uani 1 1 d . . .
F2 F -0.44548(12) 0.25063(13) 1.01840(11) 0.0372(4) Uani 1 1 d . . .
F3 F -0.51754(12) 0.10381(13) 0.90368(12) 0.0362(4) Uani 1 1 d . . .
F4 F -0.31914(11) 0.00072(12) 0.74688(11) 0.0302(3) Uani 1 1 d . . .
F5 F -0.05968(11) 0.05037(11) 0.69567(10) 0.0232(3) Uani 1 1 d . . .
C26 C 0.17933(19) 0.12367(19) 0.74273(17) 0.0167(5) Uani 1 1 d . . .
C27 C 0.1931(2) -0.0103(2) 0.78204(18) 0.0191(5) Uani 1 1 d . . .
C28 C 0.3101(2) -0.0944(2) 0.74792(18) 0.0203(5) Uani 1 1 d . . .
C29 C 0.4247(2) -0.0442(2) 0.67309(18) 0.0218(5) Uani 1 1 d . . .
C30 C 0.4190(2) 0.0879(2) 0.63357(18) 0.0216(5) Uani 1 1 d . . .
C31 C 0.2991(2) 0.1679(2) 0.66824(18) 0.0200(5) Uani 1 1 d . . .
F6 F 0.08792(11) -0.06767(11) 0.86045(10) 0.0257(3) Uani 1 1 d . . .
F7 F 0.31278(12) -0.22419(11) 0.78653(11) 0.0289(3) Uani 1 1 d . . .
F8 F 0.54107(11) -0.12474(12) 0.64112(11) 0.0306(3) Uani 1 1 d . . .
F9 F 0.53109(11) 0.13877(12) 0.56185(11) 0.0308(3) Uani 1 1 d . . .
F10 F 0.30217(11) 0.29773(11) 0.62567(10) 0.0256(3) Uani 1 1 d . . .

loop_
_atom_site_aniso_label
_atom_site_aniso_U_11
_atom_site_aniso_U_22
_atom_site_aniso_U_33
_atom_site_aniso_U_23
_atom_site_aniso_U_13
_atom_site_aniso_U_12
B1 0.0200(13) 0.0157(13) 0.0179(13) -0.0001(11) -0.0053(11) -0.0025(10)
C1 0.0120(11) 0.0207(12) 0.0181(12) -0.0058(10) 0.0016(9) -0.0013(9)
C2 0.0177(11) 0.0228(12) 0.0201(12) -0.0032(10) -0.0025(10) -0.0016(9)
C3 0.0221(12) 0.0326(14) 0.0205(13) -0.0054(11) -0.0068(10) -0.0003(10)
C4 0.0237(12) 0.0358(15) 0.0251(13) -0.0145(11) -0.0046(10) -0.0056(11)
C5 0.0204(12) 0.0223(12) 0.0228(12) -0.0090(10) 0.0006(10) -0.0036(9)
C6 0.0151(11) 0.0185(12) 0.0192(12) -0.0065(10) 0.0000(9) -0.0009(9)
C7 0.0169(11) 0.0168(12) 0.0207(12) -0.0034(10) -0.0004(9) -0.0029(9)
N1 0.0158(9) 0.0189(10) 0.0165(10) -0.0032(8) -0.0035(8) -0.0016(7)
N2 0.0179(9) 0.0189(10) 0.0169(10) -0.0024(8) -0.0055(8) -0.0012(8)
C8 0.0168(11) 0.0176(12) 0.0172(12) -0.0003(10) -0.0027(9) 0.0006(9)
C9 0.0235(12) 0.0235(13) 0.0202(12) -0.0049(10) -0.0049(10) 0.0031(10)
C10 0.0271(14) 0.0338(15) 0.0232(13) -0.0055(11) -0.0003(11) 0.0038(11)
C11 0.0205(12) 0.0345(15) 0.0349(15) -0.0018(12) -0.0037(11) 0.0029(11)
C12 0.0220(13) 0.0293(14) 0.0301(14) 0.0004(11) -0.0079(11) -0.0038(10)
C13 0.0217(12) 0.0178(12) 0.0214(12) 0.0014(10) -0.0059(10) -0.0022(9)
C14 0.0211(12) 0.0158(11) 0.0186(12) 0.0011(10) -0.0053(10) -0.0058(9)
C15 0.0259(13) 0.0215(13) 0.0279(13) -0.0037(11) -0.0093(11) -0.0058(10)
C16 0.0375(15) 0.0227(13) 0.0259(13) -0.0073(11) -0.0094(11) -0.0062(11)
C17 0.0274(13) 0.0203(12) 0.0245(13) -0.0067(10) -0.0036(10) 0.0017(10)
C18 0.0185(12) 0.0176(12) 0.0214(12) -0.0018(10) -0.0037(10) -0.0004(9)
C19 0.0234(12) 0.0142(11) 0.0153(11) -0.0010(9) -0.0034(10) -0.0035(9)
C20 0.0186(11) 0.0130(11) 0.0154(11) 0.0022(9) -0.0048(9) -0.0010(9)
C21 0.0217(12) 0.0171(12) 0.0190(12) -0.0033(10) -0.0059(10) -0.0027(9)
C22 0.0169(12) 0.0298(14) 0.0223(13) -0.0074(11) -0.0003(10) 0.0019(10)
C23 0.0114(11) 0.0250(13) 0.0302(14) -0.0006(11) -0.0041(10) -0.0036(10)
C24 0.0214(12) 0.0175(12) 0.0241(13) -0.0024(10) -0.0098(10) -0.0054(10)
C25 0.0160(11) 0.0143(11) 0.0171(12) -0.0015(9) 0.0005(9) 0.0013(9)
F1 0.0237(7) 0.0287(7) 0.0256(7) -0.0116(6) -0.0027(6) -0.0031(6)
F2 0.0195(7) 0.0554(10) 0.0367(8) -0.0221(8) 0.0027(6) -0.0017(6)
F3 0.0169(7) 0.0481(9) 0.0440(9) -0.0103(7) -0.0054(6) -0.0089(6)
F4 0.0255(7) 0.0309(8) 0.0400(8) -0.0117(7) -0.0117(6) -0.0069(6)
F5 0.0220(6) 0.0222(7) 0.0266(7) -0.0090(6) -0.0048(6) -0.0019(5)
C26 0.0167(11) 0.0179(12) 0.0164(11) -0.0031(9) -0.0034(9) -0.0061(9)
C27 0.0139(11) 0.0225(13) 0.0190(12) -0.0022(10) -0.0025(9) -0.0038(10)
C28 0.0223(12) 0.0147(12) 0.0247(13) -0.0051(10) -0.0074(10) -0.0011(10)
C29 0.0158(12) 0.0248(13) 0.0252(13) -0.0104(11) -0.0049(10) 0.0028(10)
C30 0.0156(12) 0.0281(13) 0.0189(12) -0.0046(11) 0.0007(10) -0.0061(10)
C31 0.0217(12) 0.0165(12) 0.0216(12) -0.0017(10) -0.0076(10) -0.0032(10)
F6 0.0191(7) 0.0205(7) 0.0300(8) 0.0019(6) -0.0008(6) -0.0040(5)
F7 0.0277(7) 0.0176(7) 0.0380(8) -0.0051(6) -0.0069(6) 0.0009(5)
F8 0.0199(7) 0.0321(8) 0.0379(8) -0.0141(7) -0.0041(6) 0.0051(6)
F9 0.0179(7) 0.0357(8) 0.0338(8) -0.0049(6) 0.0019(6) -0.0079(6)
F10 0.0200(6) 0.0204(7) 0.0320(8) -0.0009(6) -0.0019(6) -0.0062(5)

loop_
_atom_type_symbol
_atom_type_description
_atom_type_scat_dispersion_real
_atom_type_scat_dispersion_imag
_atom_type_scat_source
C C 0.0033 0.0016 'International Tables Vol C Tables 4.2.6.8 and 6.1.1.4'
H H 0.0000 0.0000 'International Tables Vol C Tables 4.2.6.8 and 6.1.1.4'
B B 0.0013 0.0007 'International Tables Vol C Tables 4.2.6.8 and 6.1.1.4'
N N 0.0061 0.0033 'International Tables Vol C Tables 4.2.6.8 and 6.1.1.4'
F F 0.0171 0.0103 'International Tables Vol C Tables 4.2.6.8 and 6.1.1.4'

loop_
_geom_angle_atom_site_label_1
_geom_angle_atom_site_label_2
_geom_angle_atom_site_label_3
_geom_angle
_geom_angle_site_symmetry_1
_geom_angle_site_symmetry_3
_geom_angle_publ_flag
C1 B1 C26 105.71(16) . . ?
C1 B1 C20 119.51(17) . . ?
C26 B1 C20 117.63(17) . . ?
C1 B1 N1 95.42(16) . . ?
C26 B1 N1 114.19(16) . . ?
C20 B1 N1 102.38(16) . . ?
C2 C1 C6 117.6(2) . . ?
C2 C1 B1 131.8(2) . . ?
C6 C1 B1 110.14(18) . . ?
C1 C2 C3 119.9(2) . . ?
C1 C2 H1 120.0 . . ?
C3 C2 H1 120.0 . . ?
C2 C3 C4 121.5(2) . . ?
C2 C3 H2 119.2 . . ?
C4 C3 H2 119.2 . . ?
C5 C4 C3 119.8(2) . . ?
C5 C4 H3 120.1 . . ?
C3 C4 H3 120.1 . . ?
C4 C5 C6 117.8(2) . . ?
C4 C5 H4 121.1 . . ?
C6 C5 H4 121.1 . . ?
C5 C6 C1 123.4(2) . . ?
C5 C6 C7 127.1(2) . . ?
C1 C6 C7 109.53(18) . . ?
N1 C7 C6 112.57(19) . . ?
N1 C7 H5 123.7 . . ?
C6 C7 H5 123.7 . . ?
C7 N1 N2 118.20(17) . . ?
C7 N1 B1 112.06(17) . . ?
N2 N1 B1 126.53(16) . . ?
N1 N2 C19 121.35(15) . . ?
N1 N2 C8 119.01(16) . . ?
C19 N2 C8 108.33(16) . . ?
C9 C8 C13 122.61(19) . . ?
C9 C8 N2 129.01(19) . . ?
C13 C8 N2 108.37(17) . . ?
C8 C9 C10 117.2(2) . . ?
C8 C9 H6 121.4 . . ?
C10 C9 H6 121.4 . . ?
C11 C10 C9 121.1(2) . . ?
C11 C10 H7 119.4 . . ?
C9 C10 H7 119.4 . . ?
C10 C11 C12 121.6(2) . . ?
C10 C11 H8 119.2 . . ?
C12 C11 H8 119.2 . . ?
C11 C12 C13 118.2(2) . . ?
C11 C12 H9 120.9 . . ?
C13 C12 H9 120.9 . . ?
C12 C13 C8 119.3(2) . . ?
C12 C13 C14 132.9(2) . . ?
C8 C13 C14 107.72(17) . . ?
C15 C14 C19 119.36(19) . . ?
C15 C14 C13 133.57(19) . . ?
C19 C14 C13 107.08(18) . . ?
C16 C15 C14 119.0(2) . . ?
C16 C15 H10 120.5 . . ?
C14 C15 H10 120.5 . . ?
C15 C16 C17 120.6(2) . . ?
C15 C16 H11 119.7 . . ?
C17 C16 H11 119.7 . . ?
C18 C17 C16 121.4(2) . . ?
C18 C17 H12 119.3 . . ?
C16 C17 H12 119.3 . . ?
C19 C18 C17 117.6(2) . . ?
C19 C18 H13 121.2 . . ?
C17 C18 H13 121.2 . . ?
C18 C19 C14 121.98(19) . . ?
C18 C19 N2 129.52(19) . . ?
C14 C19 N2 108.38(16) . . ?
C25 C20 C21 113.33(18) . . ?
C25 C20 B1 124.24(18) . . ?
C21 C20 B1 121.76(18) . . ?
F1 C21 C22 116.16(17) . . ?
F1 C21 C20 119.80(17) . . ?
C22 C21 C20 124.0(2) . . ?
F2 C22 C23 120.42(18) . . ?
F2 C22 C21 120.1(2) . . ?
C23 C22 C21 119.43(19) . . ?
F3 C23 C22 120.78(19) . . ?
F3 C23 C24 119.6(2) . . ?
C22 C23 C24 119.58(19) . . ?
F4 C24 C23 119.92(18) . . ?
F4 C24 C25 120.97(18) . . ?
C23 C24 C25 119.11(19) . . ?
F5 C25 C24 115.02(18) . . ?
F5 C25 C20 120.40(17) . . ?
C24 C25 C20 124.56(18) . . ?
C27 C26 C31 113.16(18) . . ?
C27 C26 B1 123.66(17) . . ?
C31 C26 B1 122.40(18) . . ?
F6 C27 C28 115.42(18) . . ?
F6 C27 C26 120.04(17) . . ?
C28 C27 C26 124.53(18) . . ?
F7 C28 C29 119.87(18) . . ?
F7 C28 C27 120.81(18) . . ?
C29 C28 C27 119.32(19) . . ?
F8 C29 C30 120.90(18) . . ?
F8 C29 C28 120.15(19) . . ?
C30 C29 C28 118.94(18) . . ?
F9 C30 C29 119.78(18) . . ?
F9 C30 C31 120.53(19) . . ?
C29 C30 C31 119.69(19) . . ?
F10 C31 C30 116.05(17) . . ?
F10 C31 C26 119.66(18) . . ?
C30 C31 C26 124.3(2) . . ?

loop_
_geom_bond_atom_site_label_1
_geom_bond_atom_site_label_2
_geom_bond_distance
_geom_bond_site_symmetry_2
_geom_bond_publ_flag
B1 C1 1.608(3) . ?
B1 C26 1.626(3) . ?
B1 C20 1.631(3) . ?
B1 N1 1.646(3) . ?
C1 C2 1.386(3) . ?
C1 C6 1.406(3) . ?
C2 C3 1.391(3) . ?
C2 H1 0.9500 . ?
C3 C4 1.396(3) . ?
C3 H2 0.9500 . ?
C4 C5 1.389(3) . ?
C4 H3 0.9500 . ?
C5 C6 1.391(3) . ?
C5 H4 0.9500 . ?
C6 C7 1.434(3) . ?
C7 N1 1.295(2) . ?
C7 H5 0.9500 . ?
N1 N2 1.399(2) . ?
N2 C19 1.410(3) . ?
N2 C8 1.420(2) . ?
C8 C9 1.380(3) . ?
C8 C13 1.394(3) . ?
C9 C10 1.385(3) . ?
C9 H6 0.9500 . ?
C10 C11 1.381(3) . ?
C10 H7 0.9500 . ?
C11 C12 1.382(3) . ?
C11 H8 0.9500 . ?
C12 C13 1.393(3) . ?
C12 H9 0.9500 . ?
C13 C14 1.456(3) . ?
C14 C15 1.386(3) . ?
C14 C19 1.409(3) . ?
C15 C16 1.381(3) . ?
C15 H10 0.9500 . ?
C16 C17 1.398(3) . ?
C16 H11 0.9500 . ?
C17 C18 1.380(3) . ?
C17 H12 0.9500 . ?
C18 C19 1.380(3) . ?
C18 H13 0.9500 . ?
C20 C25 1.384(3) . ?
C20 C21 1.395(3) . ?
C21 F1 1.346(2) . ?
C21 C22 1.383(3) . ?
C22 F2 1.344(2) . ?
C22 C23 1.364(3) . ?
C23 F3 1.344(2) . ?
C23 C24 1.375(3) . ?
C24 F4 1.341(2) . ?
C24 C25 1.378(3) . ?
C25 F5 1.354(2) . ?
C26 C27 1.381(3) . ?
C26 C31 1.390(3) . ?
C27 F6 1.355(2) . ?
C27 C28 1.380(3) . ?
C28 F7 1.345(2) . ?
C28 C29 1.375(3) . ?
C29 F8 1.347(2) . ?
C29 C30 1.366(3) . ?
C30 F9 1.346(2) . ?
C30 C31 1.377(3) . ?
C31 F10 1.356(2) . ?

loop_
_geom_torsion_atom_site_label_1
_geom_torsion_atom_site_label_2
_geom_torsion_atom_site_label_3
_geom_torsion_atom_site_label_4
_geom_torsion
_geom_torsion_site_symmetry_1
_geom_torsion_site_symmetry_2
_geom_torsion_site_symmetry_3
_geom_torsion_site_symmetry_4
_geom_torsion_publ_flag
C26 B1 C1 C2 -56.6(3) . . . . ?
C20 B1 C1 C2 78.9(3) . . . . ?
N1 B1 C1 C2 -173.60(19) . . . . ?
C26 B1 C1 C6 115.15(18) . . . . ?
C20 B1 C1 C6 -109.4(2) . . . . ?
N1 B1 C1 C6 -1.87(19) . . . . ?
C6 C1 C2 C3 1.8(3) . . . . ?
B1 C1 C2 C3 173.02(19) . . . . ?
C1 C2 C3 C4 -1.3(3) . . . . ?
C2 C3 C4 C5 0.7(3) . . . . ?
C3 C4 C5 C6 -0.7(3) . . . . ?
C4 C5 C6 C1 1.3(3) . . . . ?
C4 C5 C6 C7 -178.01(18) . . . . ?
C2 C1 C6 C5 -1.9(3) . . . . ?
B1 C1 C6 C5 -174.90(18) . . . . ?
C2 C1 C6 C7 177.56(16) . . . . ?
B1 C1 C6 C7 4.5(2) . . . . ?
C5 C6 C7 N1 173.56(19) . . . . ?
C1 C6 C7 N1 -5.8(2) . . . . ?
C6 C7 N1 N2 165.64(16) . . . . ?
C6 C7 N1 B1 4.5(2) . . . . ?
C1 B1 N1 C7 -1.6(2) . . . . ?
C26 B1 N1 C7 -111.52(19) . . . . ?
C20 B1 N1 C7 120.23(17) . . . . ?
C1 B1 N1 N2 -160.80(16) . . . . ?
C26 B1 N1 N2 89.3(2) . . . . ?
C20 B1 N1 N2 -39.0(2) . . . . ?
C7 N1 N2 C19 148.65(18) . . . . ?
B1 N1 N2 C19 -53.3(3) . . . . ?
C7 N1 N2 C8 -72.0(2) . . . . ?
B1 N1 N2 C8 86.1(2) . . . . ?
N1 N2 C8 C9 32.9(3) . . . . ?
C19 N2 C8 C9 177.1(2) . . . . ?
N1 N2 C8 C13 -147.12(18) . . . . ?
C19 N2 C8 C13 -3.0(2) . . . . ?
C13 C8 C9 C10 0.9(3) . . . . ?
N2 C8 C9 C10 -179.1(2) . . . . ?
C8 C9 C10 C11 -0.2(3) . . . . ?
C9 C10 C11 C12 -0.3(4) . . . . ?
C10 C11 C12 C13 0.2(3) . . . . ?
C11 C12 C13 C8 0.5(3) . . . . ?
C11 C12 C13 C14 177.8(2) . . . . ?
C9 C8 C13 C12 -1.1(3) . . . . ?
N2 C8 C13 C12 178.98(18) . . . . ?
C9 C8 C13 C14 -178.98(19) . . . . ?
N2 C8 C13 C14 1.1(2) . . . . ?
C12 C13 C14 C15 3.9(4) . . . . ?
C8 C13 C14 C15 -178.6(2) . . . . ?
C12 C13 C14 C19 -176.3(2) . . . . ?
C8 C13 C14 C19 1.3(2) . . . . ?
C19 C14 C15 C16 1.3(3) . . . . ?
C13 C14 C15 C16 -178.9(2) . . . . ?
C14 C15 C16 C17 -1.4(3) . . . . ?
C15 C16 C17 C18 -0.3(3) . . . . ?
C16 C17 C18 C19 2.0(3) . . . . ?
C17 C18 C19 C14 -2.0(3) . . . . ?
C17 C18 C19 N2 -177.6(2) . . . . ?
C15 C14 C19 C18 0.4(3) . . . . ?
C13 C14 C19 C18 -179.47(18) . . . . ?
C15 C14 C19 N2 176.78(18) . . . . ?
C13 C14 C19 N2 -3.1(2) . . . . ?
N1 N2 C19 C18 -37.1(3) . . . . ?
C8 N2 C19 C18 179.8(2) . . . . ?
N1 N2 C19 C14 146.91(17) . . . . ?
C8 N2 C19 C14 3.8(2) . . . . ?
C1 B1 C20 C25 -164.68(19) . . . . ?
C26 B1 C20 C25 -34.3(3) . . . . ?
N1 B1 C20 C25 91.7(2) . . . . ?
C1 B1 C20 C21 25.3(3) . . . . ?
C26 B1 C20 C21 155.64(19) . . . . ?
N1 B1 C20 C21 -78.3(2) . . . . ?
C25 C20 C21 F1 -176.59(18) . . . . ?
B1 C20 C21 F1 -5.6(3) . . . . ?
C25 C20 C21 C22 0.4(3) . . . . ?
B1 C20 C21 C22 171.4(2) . . . . ?
F1 C21 C22 F2 -1.7(3) . . . . ?
C20 C21 C22 F2 -178.86(18) . . . . ?
F1 C21 C22 C23 176.21(19) . . . . ?
C20 C21 C22 C23 -0.9(3) . . . . ?
F2 C22 C23 F3 -0.2(3) . . . . ?
C21 C22 C23 F3 -178.16(19) . . . . ?
F2 C22 C23 C24 179.25(19) . . . . ?
C21 C22 C23 C24 1.3(3) . . . . ?
F3 C23 C24 F4 -1.6(3) . . . . ?
C22 C23 C24 F4 178.9(2) . . . . ?
F3 C23 C24 C25 178.21(19) . . . . ?
C22 C23 C24 C25 -1.3(3) . . . . ?
F4 C24 C25 F5 2.3(3) . . . . ?
C23 C24 C25 F5 -177.57(17) . . . . ?
F4 C24 C25 C20 -179.33(19) . . . . ?
C23 C24 C25 C20 0.8(3) . . . . ?
C21 C20 C25 F5 177.93(17) . . . . ?
B1 C20 C25 F5 7.2(3) . . . . ?
C21 C20 C25 C24 -0.4(3) . . . . ?
B1 C20 C25 C24 -171.2(2) . . . . ?
C1 B1 C26 C27 100.4(2) . . . . ?
C20 B1 C26 C27 -36.0(3) . . . . ?
N1 B1 C26 C27 -156.04(19) . . . . ?
C1 B1 C26 C31 -68.8(2) . . . . ?
C20 B1 C26 C31 154.75(19) . . . . ?
N1 B1 C26 C31 34.7(3) . . . . ?
C31 C26 C27 F6 176.23(18) . . . . ?
B1 C26 C27 F6 6.1(3) . . . . ?
C31 C26 C27 C28 -3.1(3) . . . . ?
B1 C26 C27 C28 -173.2(2) . . . . ?
F6 C27 C28 F7 3.7(3) . . . . ?
C26 C27 C28 F7 -177.01(19) . . . . ?
F6 C27 C28 C29 -176.64(18) . . . . ?
C26 C27 C28 C29 2.7(3) . . . . ?
F7 C28 C29 F8 -2.0(3) . . . . ?
C27 C28 C29 F8 178.30(18) . . . . ?
F7 C28 C29 C30 179.04(19) . . . . ?
C27 C28 C29 C30 -0.7(3) . . . . ?
F8 C29 C30 F9 -0.1(3) . . . . ?
C28 C29 C30 F9 178.83(19) . . . . ?
F8 C29 C30 C31 -179.56(18) . . . . ?
C28 C29 C30 C31 -0.6(3) . . . . ?
F9 C30 C31 F10 0.2(3) . . . . ?
C29 C30 C31 F10 179.66(19) . . . . ?
F9 C30 C31 C26 -179.40(19) . . . . ?
C29 C30 C31 C26 0.0(3) . . . . ?
C27 C26 C31 F10 -177.91(18) . . . . ?
B1 C26 C31 F10 -7.6(3) . . . . ?
C27 C26 C31 C30 1.7(3) . . . . ?
B1 C26 C31 C30 172.0(2) . . . . ?
